data_4503880
loop_
_publ_author_name
'Genorio, Bostjan'
'He, Tao'
'Meden, Anton'
'Polanc, Slovenko'
'Jamnik, Janko'
'Tour, James M.'

_publ_section_title
;
 Synthesis and self-assembly of thio derivatives of calix[4]arene on noble
 metal surfaces.
;
_journal_issue 20
_journal_name_full 'Langmuir : the ACS journal of surfaces and colloids'
_journal_page_first 11523
_journal_page_last 11532
_journal_paper_doi 10.1021/la802197u
_journal_volume 24
_journal_year 2008
_chemical_formula_moiety 'C48 H56 O8 S4'
_chemical_formula_sum 'C48 H56 O8 S4'
_chemical_formula_weight 889.2
_chemical_name_systematic 'Cone 5,11,17,23-Tetrakis(thioacetyl)-25,26,27,28-tetra-i-propoxycalix[4]arene'
_space_group_IT_number 2
_symmetry_cell_setting triclinic
_symmetry_Int_Tables_number 2
_symmetry_space_group_name_Hall '-P 1'
_symmetry_space_group_name_H-M 'P -1'
_cell_angle_alpha 94.0407(5)
_cell_angle_beta 101.2053(5)
_cell_angle_gamma 97.7243(6)
_cell_formula_units_Z 4
_cell_length_a 10.41780(10)
_cell_length_b 18.8714(2)
_cell_length_c 24.8164(3)
_cell_measurement_reflns_used 16950
_cell_measurement_temperature 150
_cell_measurement_theta_max 27.1
_cell_measurement_theta_min 2.55
_cell_volume 4718.97(9)
_computing_cell_refinement 'DENZO and SCALEPACK'
_computing_data_collection 'Nonius COLLECT Software'
_computing_data_reduction 'xtal ADDREF SORTRF'
_computing_molecular_graphics xtal
_computing_publication_material 'xtal BONDLA CIFIO'
_computing_structure_refinement 'xtal CRYLSQ'
_computing_structure_solution xtal
_diffrn_ambient_temperature 150
_diffrn_detector_area_resol_mean 0.055
_diffrn_measured_fraction_theta_full 0.995
_diffrn_measured_fraction_theta_max 0.995
_diffrn_measurement_device_type 'Nonius KappaCCD diffractometer'
_diffrn_measurement_method
;
\w scans at \k=55\%
;
_diffrn_radiation_source 'fine-focus sealed tube'
_diffrn_radiation_type 'Mo K\a'
_diffrn_radiation_wavelength .71073
_diffrn_reflns_av_sigmaI/netI .077
_diffrn_reflns_limit_h_max 13
_diffrn_reflns_limit_h_min 0
_diffrn_reflns_limit_k_max 23
_diffrn_reflns_limit_k_min -24
_diffrn_reflns_limit_l_max 31
_diffrn_reflns_limit_l_min -31
_diffrn_reflns_number 20457
_diffrn_reflns_theta_full 26.37
_diffrn_reflns_theta_max 26.37
_diffrn_reflns_theta_min 2.65
_exptl_absorpt_coefficient_mu .252
_exptl_absorpt_correction_T_max 0.975
_exptl_absorpt_correction_T_min 0.959
_exptl_absorpt_correction_type multi-scan
_exptl_absorpt_process_details
;
DENZO and SCALEPACK
based on the redundancy of symmetry-related
measurements
;
_exptl_crystal_colour colorless
_exptl_crystal_density_diffrn 1.251
_exptl_crystal_density_method 'not measured'
_exptl_crystal_description block
_exptl_crystal_F_000 1888
_exptl_crystal_size_max 0.18
_exptl_crystal_size_mid 0.14
_exptl_crystal_size_min 0.10
_refine_diff_density_max .635
_refine_diff_density_min -.504
_refine_ls_abs_structure_details none
_refine_ls_extinction_coef .00000
_refine_ls_extinction_method none
_refine_ls_goodness_of_fit_all 1.027
_refine_ls_goodness_of_fit_ref 1.043
_refine_ls_hydrogen_treatment noref
_refine_ls_matrix_type full
_refine_ls_number_constraints 0
_refine_ls_number_parameters 1081
_refine_ls_number_reflns 10836
_refine_ls_number_restraints 0
_refine_ls_R_factor_all .108
_refine_ls_R_factor_gt .050
_refine_ls_shift/su_max .001
_refine_ls_structure_factor_coef F
_refine_ls_weighting_scheme calc
_refine_ls_wR_factor_all .068
_refine_ls_wR_factor_ref .051
_reflns_d_resolution_high .8
_reflns_d_resolution_low 7.691
_reflns_Friedel_coverage 0
_reflns_limit_h_max 13
_reflns_limit_h_min 0
_reflns_limit_k_max 23
_reflns_limit_k_min -23
_reflns_limit_l_max 30
_reflns_limit_l_min -30
_reflns_number_gt 11107
_reflns_number_total 19037
_reflns_threshold_expression 'F    > 2.00 sig(F   )'
_cod_data_source_file la802197u_si_002.cif
_cod_data_source_block k1301
_cod_original_sg_symbol_Hall -p_1
_cod_database_code 4503880

loop_
_symmetry_equiv_pos_as_xyz
+x,+y,+z
-x,-y,-z

loop_
_atom_site_label
_atom_site_fract_x
_atom_site_fract_y
_atom_site_fract_z
_atom_site_U_iso_or_equiv
_atom_site_adp_type
_atom_site_occupancy
S11 .34582(8) 1.16579(5) .75031(3) .0333(4) Uani 1.00000
S12 .86860(10) .94900(5) .79765(4) .0404(4) Uani 1.00000
S13 1.02325(10) 1.29809(5) .75778(4) .0410(4) Uani 1.00000
S14 .57160(9) 1.50043(5) .79527(4) .0429(4) Uani 1.00000
S21 .45293(10) .68898(5) .74339(4) .0414(4) Uani 1.00000
S22 .61497(9) 1.03558(5) .71911(4) .0368(4) Uani 1.00000
S23 1.11837(9) .82511(5) .75070(3) .0357(4) Uani 1.00000
S24 .89821(10) .48027(5) .68833(4) .0409(4) Uani 1.00000
O11 .5569(2) 1.19766(11) .99174(8) .0241(9) Uani 1.00000
O12 .8430(2) 1.15839(11) .98268(9) .0281(9) Uani 1.00000
O13 1.0567(2) 1.30601(11) .99905(8) .0247(9) Uani 1.00000
O14 .7371(2) 1.35816(11) .99633(8) .0234(9) Uani 1.00000
O15 .1758(3) 1.0751(2) .78651(12) .0672(16) Uani 1.00000
O16 .7655(5) .86158(16) .8615(2) .095(2) Uani 1.00000
O17 1.2245(3) 1.3989(2) .80152(14) .0768(18) Uani 1.00000
O18 .5195(3) 1.4592(2) .69172(12) .0685(17) Uani 1.00000
O21 .4205(2) .69559(11) .50312(8) .0277(9) Uani 1.00000
O22 .6137(2) .85330(11) .51528(9) .0305(10) Uani 1.00000
O23 .9243(2) .80639(12) .50906(9) .0280(10) Uani 1.00000
O24 .7316(2) .65870(12) .50841(9) .0345(10) Uani 1.00000
O25 .2411(4) .5979(3) .69679(14) .098(2) Uani 1.00000
O26 .7608(3) 1.12886(15) .67199(14) .0648(16) Uani 1.00000
O27 1.2762(3) .9261(2) .71736(13) .0716(17) Uani 1.00000
O28 .9560(3) .51100(17) .79288(11) .0557(14) Uani 1.00000
C11 .5149(3) 1.19220(16) .93512(12) .0223(13) Uani 1.00000
C12 .4602(3) 1.24870(16) .90990(12) .0228(13) Uani 1.00000
C13 .4068(3) 1.23879(16) .85335(13) .0254(13) Uani 1.00000
C14 .4152(3) 1.17615(17) .82214(13) .0271(14) Uani 1.00000
C15 .4808(3) 1.12375(16) .84657(13) .0265(13) Uani 1.00000
C16 .5315(3) 1.13061(16) .90348(13) .0238(13) Uani 1.00000
C17 .6009(3) 1.07194(17) .92908(14) .0276(14) Uani 1.00000
C18 .7320(3) 1.06651(16) .91166(12) .0247(13) Uani 1.00000
C19 .7379(3) 1.01707(17) .86830(13) .0286(14) Uani 1.00000
C21 .4381(3) .69763(16) .56002(12) .0247(13) Uani 1.00000
C22 .4831(3) .63970(16) .58577(13) .0278(14) Uani 1.00000
C23 .4902(3) .63834(18) .64237(13) .0310(15) Uani 1.00000
C24 .4530(3) .69412(18) .67238(13) .0315(15) Uani 1.00000
C25 .4172(3) .75370(17) .64722(13) .0285(14) Uani 1.00000
C26 .4121(3) .75725(16) .59077(13) .0258(13) Uani 1.00000
C27 .3884(3) .82689(17) .56615(13) .0267(13) Uani 1.00000
C28 .5065(3) .88446(16) .58907(13) .0257(13) Uani 1.00000
C29 .5085(3) .93037(16) .63636(13) .0263(13) Uani 1.00000
C110 .8573(3) 1.01295(17) .85180(13) .0290(14) Uani 1.00000
C111 .9699(3) 1.06155(17) .87594(14) .0299(14) Uani 1.00000
C112 .9664(3) 1.11258(16) .91879(13) .0265(14) Uani 1.00000
C113 .8484(3) 1.11183(16) .93825(13) .0241(13) Uani 1.00000
C114 1.0843(3) 1.17080(17) .94029(14) .0295(14) Uani 1.00000
C115 1.0606(3) 1.23903(16) .91297(13) .0257(13) Uani 1.00000
C116 1.0564(3) 1.23933(17) .85645(13) .0284(14) Uani 1.00000
C117 1.0223(3) 1.29748(18) .82917(13) .0297(14) Uani 1.00000
C118 .9838(3) 1.35515(17) .85705(13) .0281(14) Uani 1.00000
C119 .9889(3) 1.35704(16) .91360(13) .0233(13) Uani 1.00000
C120 1.0352(3) 1.30083(16) .94190(12) .0235(13) Uani 1.00000
C121 .9432(3) 1.41931(16) .94299(13) .0252(13) Uani 1.00000
C122 .7965(3) 1.42093(15) .92156(12) .0238(13) Uani 1.00000
C123 .7556(3) 1.45543(16) .87512(13) .0257(14) Uani 1.00000
C124 .6222(3) 1.45190(16) .85277(13) .0278(14) Uani 1.00000
C125 .5267(3) 1.41102(16) .87464(13) .0256(13) Uani 1.00000
C126 .5650(3) 1.37554(16) .92092(12) .0231(13) Uani 1.00000
C127 .6996(3) 1.38465(15) .94655(12) .0211(12) Uani 1.00000
C128 .4653(3) 1.32202(16) .94056(12) .0231(13) Uani 1.00000
C129 .4498(3) 1.18674(18) 1.02171(13) .0282(14) Uani 1.00000
C130 .3953(4) 1.1079(2) 1.01880(18) .0474(19) Uani 1.00000
C131 .5059(4) 1.2197(2) 1.07998(15) .0463(19) Uani 1.00000
C132 .9010(4) 1.1378(2) 1.03681(15) .0455(18) Uani 1.00000
C133 .8843(4) 1.1970(2) 1.07710(17) .052(2) Uani 1.00000
C134 .8421(6) 1.0655(3) 1.0483(2) .073(3) Uani 1.00000
C135 1.1956(3) 1.32596(17) 1.02515(13) .0292(14) Uani 1.00000
C136 1.2461(3) 1.40278(18) 1.01782(15) .0364(16) Uani 1.00000
C137 1.2075(4) 1.3133(2) 1.08518(16) .0470(19) Uani 1.00000
C138 .7718(3) 1.41547(17) 1.04194(12) .0273(13) Uani 1.00000
C139 .6490(3) 1.43856(18) 1.05779(14) .0340(15) Uani 1.00000
C140 .8606(4) 1.3875(2) 1.08827(14) .0397(16) Uani 1.00000
C141 .2038(4) 1.1006(2) .74685(15) .0434(18) Uani 1.00000
C142 .1255(4) 1.0812(3) .68888(18) .061(2) Uani 1.00000
C143 .7966(4) .8669(2) .8180(2) .058(2) Uani 1.00000
C144 .7800(6) .8059(3) .7730(3) .103(4) Uani 1.00000
C145 1.1608(4) 1.3662(3) .75977(17) .049(2) Uani 1.00000
C146 1.1876(5) 1.3774(3) .7034(2) .071(3) Uani 1.00000
C147 .5603(4) 1.4386(2) .73641(16) .049(2) Uani 1.00000
C148 .6013(5) 1.3673(3) .74357(17) .063(2) Uani 1.00000
C210 .6230(3) .97664(17) .66128(13) .0280(14) Uani 1.00000
C211 .7387(3) .97486(16) .64180(13) .0273(13) Uani 1.00000
C212 .7390(3) .93120(16) .59411(13) .0258(13) Uani 1.00000
C213 .6199(3) .88970(16) .56620(12) .0239(13) Uani 1.00000
C214 .8670(3) .92681(17) .57452(13) .0280(14) Uani 1.00000
C215 .9371(3) .86726(17) .59899(13) .0271(14) Uani 1.00000
C216 .9828(3) .87057(18) .65592(14) .0305(14) Uani 1.00000
C217 1.0485(3) .81720(18) .67917(13) .0297(14) Uani 1.00000
C218 1.0579(3) .75610(17) .64638(13) .0293(14) Uani 1.00000
C219 1.0079(3) .74942(17) .58966(13) .0270(14) Uani 1.00000
C220 .9568(3) .80777(17) .56581(12) .0253(13) Uani 1.00000
C221 1.0040(3) .67801(17) .55652(13) .0301(14) Uani 1.00000
C222 .9033(3) .62192(16) .57344(12) .0274(14) Uani 1.00000
C223 .9432(3) .57948(17) .61520(13) .0314(15) Uani 1.00000
C224 .8481(4) .53546(17) .63518(13) .0315(15) Uani 1.00000
C225 .7143(3) .53380(17) .61427(13) .0304(15) Uani 1.00000
C226 .6718(3) .57532(16) .57190(13) .0280(14) Uani 1.00000
C227 .7682(3) .61725(16) .55058(13) .0277(14) Uani 1.00000
C228 .5259(3) .57782(17) .55375(14) .0329(15) Uani 1.00000
C229 .2825(3) .67780(19) .47436(14) .0336(15) Uani 1.00000
C230 .2228(4) .6026(2) .48230(16) .0413(17) Uani 1.00000
C231 .2830(4) .6875(2) .41447(15) .0459(18) Uani 1.00000
C232 .5952(3) .9015(2) .47117(14) .0365(16) Uani 1.00000
C233 .6379(5) .8673(3) .42215(18) .061(2) Uani 1.00000
C234 .4541(4) .9159(2) .45645(15) .0407(17) Uani 1.00000
C235 1.0397(3) .82338(18) .48434(14) .0308(15) Uani 1.00000
C236 .9988(4) .7919(3) .42479(16) .050(2) Uani 1.00000
C237 1.0859(4) .9032(2) .4911(2) .053(2) Uani 1.00000
C238 .6826(4) .6210(2) .45385(15) .0485(18) Uani 1.00000
C239 .6454(4) .6789(3) .41774(18) .061(2) Uani 1.00000
C240 .7833(6) .5797(2) .43583(17) .063(2) Uani 1.00000
C241 .3101(4) .6246(3) .73921(17) .054(2) Uani 1.00000
C242 .2849(5) .6076(3) .7948(2) .072(3) Uani 1.00000
C243 .7100(4) 1.1183(2) .71091(17) .0443(18) Uani 1.00000
C244 .7192(5) 1.1732(2) .7591(2) .064(2) Uani 1.00000
C245 1.2519(4) .8967(2) .75595(16) .0465(18) Uani 1.00000
C246 1.3268(5) .9165(3) .8147(2) .075(3) Uani 1.00000
C247 .9178(4) .5368(2) .75025(15) .0407(17) Uani 1.00000
C248 .8875(5) .6113(2) .74839(17) .059(2) Uani 1.00000
H13 .35914 1.27889 .83423 .03300 Uiso 1.00000
H15 .49331 1.07841 .82215 .03400 Uiso 1.00000
H19 .65180 .98285 .84790 .03700 Uiso 1.00000
H23 .52298 .59469 .66232 .04000 Uiso 1.00000
H25 .39277 .79673 .67063 .03700 Uiso 1.00000
H29 .42318 .92959 .65305 .03400 Uiso 1.00000
H111 1.05812 1.05975 .86154 .03900 Uiso 1.00000
H116 1.07984 1.19449 .83456 .03600 Uiso 1.00000
H118 .95082 1.39767 .83516 .03800 Uiso 1.00000
H123 .82588 1.48427 .85678 .03300 Uiso 1.00000
H125 .42630 1.40688 .85588 .03300 Uiso 1.00000
H17a .61982 1.08228 .97226 .03500 Uiso 1.00000
H17b .53917 1.02262 .91790 .03500 Uiso 1.00000
H211 .82686 1.00626 .66342 .03500 Uiso 1.00000
H216 .96706 .91407 .68162 .03800 Uiso 1.00000
H218 1.10476 .71492 .66447 .03700 Uiso 1.00000
H223 1.04474 .58049 .63185 .04000 Uiso 1.00000
H225 .64448 .50087 .63040 .03900 Uiso 1.00000
H27a .30282 .84320 .57616 .03500 Uiso 1.00000
H27b .37453 .81923 .52313 .03500 Uiso 1.00000
H114a 1.09775 1.18112 .98318 .03900 Uiso 1.00000
H114b 1.17037 1.15384 .93132 .03900 Uiso 1.00000
H121a .99739 1.46765 .93653 .03200 Uiso 1.00000
H121b .95972 1.41425 .98529 .03200 Uiso 1.00000
H128a .49441 1.31948 .98310 .02900 Uiso 1.00000
H128b .37216 1.33814 .93249 .02900 Uiso 1.00000
H129a .37194 1.21386 1.00458 .03600 Uiso 1.00000
H130a .35483 1.08681 .97774 .07200 Uiso 1.00000
H130b .32147 1.09981 1.04172 .07200 Uiso 1.00000
H130c .47113 1.07892 1.03443 .07200 Uiso 1.00000
H131a .43354 1.21705 1.10370 .07300 Uiso 1.00000
H131b .54570 1.27425 1.08023 .07300 Uiso 1.00000
H131c .58243 1.19312 1.09852 .07300 Uiso 1.00000
H132a 1.00386 1.13798 1.03971 .06300 Uiso 1.00000
H133a .78406 1.20157 1.07250 .08000 Uiso 1.00000
H133b .93567 1.24596 1.07026 .08000 Uiso 1.00000
H133c .92012 1.18643 1.11767 .08000 Uiso 1.00000
H134a .85297 1.02648 1.01776 .11900 Uiso 1.00000
H134b .74258 1.06461 1.04798 .11900 Uiso 1.00000
H134c .89029 1.05279 1.08657 .11900 Uiso 1.00000
H135a 1.25225 1.29201 1.00751 .03700 Uiso 1.00000
H136a 1.23968 1.40920 .97571 .05700 Uiso 1.00000
H136b 1.34474 1.41703 1.03813 .05700 Uiso 1.00000
H136c 1.18925 1.43726 1.03366 .05700 Uiso 1.00000
H137a 1.18277 1.25889 1.09080 .07400 Uiso 1.00000
H137b 1.14764 1.34281 1.10443 .07400 Uiso 1.00000
H137c 1.30401 1.33086 1.10698 .07400 Uiso 1.00000
H138a .82599 1.46048 1.02980 .03500 Uiso 1.00000
H139a .67446 1.48445 1.08593 .05200 Uiso 1.00000
H139b .60091 1.39728 1.07603 .05200 Uiso 1.00000
H139c .58390 1.44960 1.02291 .05200 Uiso 1.00000
H140a .81267 1.33899 1.09783 .06300 Uiso 1.00000
H140b .88340 1.42421 1.12320 .06300 Uiso 1.00000
H140c .94820 1.37799 1.07643 .06300 Uiso 1.00000
H142a .05636 1.11636 .67966 .09400 Uiso 1.00000
H142b .07434 1.02880 .68469 .09400 Uiso 1.00000
H142c .18772 1.08457 .66072 .09400 Uiso 1.00000
H144a .84872 .81691 .74736 .14900 Uiso 1.00000
H144b .68445 .79968 .74732 .14900 Uiso 1.00000
H144c .79301 .75783 .78926 .14900 Uiso 1.00000
H146a 1.28590 1.40124 .70659 .11300 Uiso 1.00000
H146b 1.12522 1.41111 .68405 .11300 Uiso 1.00000
H146c 1.17173 1.32843 .67894 .11300 Uiso 1.00000
H148a .52658 1.33248 .75556 .09600 Uiso 1.00000
H148b .68743 1.37145 .77455 .09600 Uiso 1.00000
H148c .62011 1.34443 .70705 .09600 Uiso 1.00000
H214a .92955 .97631 .58576 .03600 Uiso 1.00000
H214b .84575 .91767 .53129 .03600 Uiso 1.00000
H221a .97645 .68341 .51435 .04000 Uiso 1.00000
H221b 1.09780 .66237 .56424 .04000 Uiso 1.00000
H228a .47253 .52909 .56046 .04300 Uiso 1.00000
H228b .50420 .58384 .51164 .04300 Uiso 1.00000
H229b .22664 .71451 .48897 .04400 Uiso 1.00000
H230a .23288 .59653 .52455 .06300 Uiso 1.00000
H230b .27173 .56505 .46486 .06300 Uiso 1.00000
H230c .12271 .59259 .46380 .06300 Uiso 1.00000
H231a .30903 .74196 .40944 .07200 Uiso 1.00000
H231b .18918 .66930 .38998 .07200 Uiso 1.00000
H231c .35122 .65867 .40085 .07200 Uiso 1.00000
H232a .65770 .95122 .48376 .04900 Uiso 1.00000
H233a .63800 .90085 .39087 .09900 Uiso 1.00000
H233b .56993 .81961 .40591 .09900 Uiso 1.00000
H233c .73117 .85213 .43349 .09900 Uiso 1.00000
H234a .42978 .94416 .48976 .06400 Uiso 1.00000
H234b .39023 .86674 .44691 .06400 Uiso 1.00000
H234c .44072 .94529 .42242 .06400 Uiso 1.00000
H235a 1.11837 .79827 .50393 .04000 Uiso 1.00000
H236a .91356 .81073 .40548 .07500 Uiso 1.00000
H236b .97819 .73534 .42232 .07500 Uiso 1.00000
H236c 1.07396 .80545 .40331 .07500 Uiso 1.00000
H237a 1.16426 .91603 .47098 .08200 Uiso 1.00000
H237b 1.11885 .92221 .53307 .08200 Uiso 1.00000
H237c 1.00847 .93030 .47455 .08200 Uiso 1.00000
H238a .59739 .58326 .45229 .06500 Uiso 1.00000
H239a .55614 .69327 .42337 .09300 Uiso 1.00000
H239b .63534 .65987 .37582 .09300 Uiso 1.00000
H239c .71911 .72325 .42709 .09300 Uiso 1.00000
H240a .87510 .59295 .46443 .09500 Uiso 1.00000
H240b .79948 .59211 .39723 .09500 Uiso 1.00000
H240c .75470 .52404 .43427 .09500 Uiso 1.00000
H242a .20655 .56517 .79035 .11400 Uiso 1.00000
H242b .25992 .65250 .81527 .11400 Uiso 1.00000
H242c .36906 .59291 .81882 .11400 Uiso 1.00000
H244a .62896 1.17022 .77212 .09800 Uiso 1.00000
H244b .74341 1.22523 .74812 .09800 Uiso 1.00000
H244c .79239 1.16473 .79235 .09800 Uiso 1.00000
H246a 1.31389 .87372 .83855 .11400 Uiso 1.00000
H246b 1.29330 .96077 .83253 .11400 Uiso 1.00000
H246c 1.42826 .93043 .81588 .11400 Uiso 1.00000
H248a .78366 .61078 .74066 .09000 Uiso 1.00000
H248b .92356 .63628 .71701 .09000 Uiso 1.00000
H248c .92802 .64196 .78597 .09000 Uiso 1.00000

loop_
_atom_site_aniso_label
_atom_site_aniso_U_11
_atom_site_aniso_U_22
_atom_site_aniso_U_33
_atom_site_aniso_U_12
_atom_site_aniso_U_13
_atom_site_aniso_U_23
S11 .0360(5) .0358(5) .0253(4) -.0003(4) .0025(3) .0049(3)
S12 .0559(6) .0318(5) .0369(5) .0088(4) .0189(4) -.0040(4)
S13 .0497(5) .0487(5) .0264(4) .0027(4) .0167(4) .0009(4)
S14 .0443(5) .0416(5) .0462(5) .0099(4) .0065(4) .0276(4)
S21 .0521(6) .0476(5) .0244(4) -.0004(4) .0131(4) .0042(4)
S22 .0437(5) .0327(5) .0329(5) .0014(4) .0120(4) -.0074(4)
S23 .0390(5) .0374(5) .0283(4) .0022(4) .0025(4) .0059(4)
S24 .0594(6) .0310(5) .0340(5) .0117(4) .0066(4) .0137(4)
O11 .0231(11) .0285(11) .0234(11) .0056(8) .0087(8) .0067(9)
O12 .0313(12) .0257(11) .0278(12) .0065(9) .0073(9) -.0011(9)
O13 .0204(10) .0303(12) .0241(11) .0042(8) .0061(8) .0036(9)
O14 .0254(11) .0248(11) .0203(10) .0037(8) .0040(8) .0055(8)
O15 .0562(18) .093(2) .0427(17) -.0275(17) .0122(14) .0106(16)
O16 .145(4) .0357(17) .135(3) .008(2) .108(3) .0080(19)
O17 .0402(16) .128(3) .0490(19) -.0291(18) -.0037(15) .033(2)
O18 .064(2) .103(3) .0401(17) .0063(17) .0064(14) .0417(17)
O21 .0304(12) .0312(12) .0221(11) .0044(9) .0077(9) -.0005(9)
O22 .0352(12) .0272(12) .0298(12) .0038(9) .0104(10) -.0015(9)
O23 .0260(11) .0332(12) .0283(12) .0070(9) .0102(9) .0087(9)
O24 .0447(14) .0283(12) .0267(12) -.0010(10) -.0008(10) .0108(10)
O25 .058(2) .167(4) .047(2) -.049(2) -.0047(17) .037(2)
O26 .088(2) .0387(16) .071(2) -.0096(15) .0409(19) -.0061(14)
O27 .0572(19) .102(3) .0446(17) -.0310(17) .0106(14) .0151(17)
O28 .0632(18) .067(2) .0333(15) -.0040(15) .0044(13) .0214(14)
C11 .0165(14) .0254(16) .0247(16) .0003(12) .0047(12) .0048(13)
C12 .0185(14) .0220(16) .0291(16) .0007(12) .0089(12) .0047(13)
C13 .0211(15) .0246(16) .0309(17) .0023(12) .0053(13) .0077(13)
C14 .0260(16) .0292(17) .0251(16) -.0008(13) .0047(13) .0061(13)
C15 .0277(16) .0225(16) .0280(17) .0007(13) .0048(13) .0022(13)
C16 .0214(15) .0218(16) .0294(16) .0020(12) .0075(13) .0069(13)
C17 .0259(16) .0244(16) .0345(17) .0050(13) .0087(13) .0064(13)
C18 .0311(17) .0204(15) .0248(16) .0070(13) .0076(13) .0071(12)
C19 .0323(17) .0227(16) .0303(17) .0047(13) .0041(14) .0054(13)
C21 .0239(15) .0257(16) .0249(16) -.0003(12) .0095(12) .0003(13)
C22 .0308(17) .0213(16) .0324(17) .0016(13) .0114(14) .0013(13)
C23 .0358(18) .0290(18) .0299(17) .0037(14) .0107(14) .0068(14)
C24 .0364(18) .0334(19) .0263(17) .0008(14) .0122(14) .0050(14)
C25 .0312(17) .0262(17) .0293(17) -.0003(13) .0131(14) -.0007(13)
C26 .0228(15) .0254(16) .0289(16) -.0006(12) .0078(13) .0024(13)
C27 .0274(16) .0269(17) .0258(16) .0051(13) .0046(13) .0026(13)
C28 .0273(16) .0213(16) .0285(16) .0055(12) .0034(13) .0058(13)
C29 .0305(17) .0215(16) .0284(16) .0063(13) .0076(13) .0046(13)
C110 .0396(19) .0225(16) .0274(17) .0096(14) .0093(14) .0036(13)
C111 .0346(18) .0247(16) .0352(18) .0104(14) .0130(14) .0067(14)
C112 .0289(17) .0199(15) .0325(17) .0082(13) .0064(13) .0051(13)
C113 .0302(17) .0179(15) .0272(16) .0090(12) .0081(13) .0060(12)
C114 .0235(16) .0253(17) .0405(19) .0069(13) .0069(14) .0026(14)
C115 .0194(15) .0239(16) .0342(17) .0008(12) .0085(13) .0025(13)
C116 .0272(16) .0257(17) .0332(18) .0004(13) .0127(14) -.0021(14)
C117 .0294(17) .0347(19) .0259(16) -.0003(14) .0120(13) .0006(14)
C118 .0270(16) .0296(17) .0287(17) .0007(13) .0103(13) .0034(13)
C119 .0174(14) .0216(16) .0305(16) -.0015(12) .0072(12) .0027(13)
C120 .0193(15) .0249(16) .0276(16) .0001(12) .0101(12) .0042(13)
C121 .0238(15) .0229(16) .0296(16) .0018(12) .0088(13) .0025(13)
C122 .0273(16) .0182(15) .0256(16) .0014(12) .0074(13) -.0009(12)
C123 .0303(17) .0202(15) .0279(16) .0019(12) .0099(13) .0051(13)
C124 .0337(18) .0214(16) .0300(17) .0065(13) .0062(14) .0090(13)
C125 .0263(16) .0220(16) .0285(16) .0059(12) .0033(13) .0045(13)
C126 .0237(16) .0207(15) .0264(16) .0054(12) .0080(12) .0021(12)
C127 .0268(16) .0185(15) .0198(15) .0066(12) .0068(12) .0016(12)
C128 .0202(15) .0247(16) .0261(15) .0056(12) .0064(12) .0048(12)
C129 .0262(16) .0339(18) .0314(17) .0117(13) .0144(13) .0128(14)
C130 .050(2) .037(2) .066(3) .0053(17) .034(2) .0192(19)
C131 .048(2) .068(3) .0281(18) .014(2) .0160(17) .0088(18)
C132 .054(2) .053(2) .0292(19) .0115(18) .0054(17) .0011(17)
C133 .061(3) .056(3) .040(2) .002(2) .022(2) -.0075(19)
C134 .112(4) .054(3) .048(3) .017(3) -.006(3) .015(2)
C135 .0237(16) .0321(18) .0324(17) .0094(13) .0047(13) .0002(14)
C136 .0275(17) .032(2) .047(2) .0014(14) .0039(15) -.0038(15)
C137 .037(2) .065(3) .037(2) .0098(18) -.0010(16) .0107(19)
C138 .0302(17) .0293(17) .0211(15) .0005(13) .0067(13) -.0031(13)
C139 .0394(19) .0347(19) .0301(17) .0077(15) .0125(15) -.0003(14)
C140 .037(2) .056(2) .0255(17) .0119(17) .0022(14) .0038(16)
C141 .037(2) .055(2) .034(2) -.0053(17) .0060(16) .0024(17)
C142 .052(3) .076(3) .040(2) -.017(2) -.008(2) .005(2)
C143 .051(2) .033(2) .094(4) -.0040(17) .042(2) -.015(2)
C144 .072(3) .058(3) .175(7) -.031(3) .074(4) -.066(4)
C145 .027(2) .083(3) .040(2) .0075(19) .0117(18) .025(2)
C146 .055(3) .120(4) .052(3) .017(3) .032(2) .035(3)
C147 .042(2) .069(3) .034(2) -.0012(19) .0070(17) .023(2)
C148 .095(4) .061(3) .030(2) .009(3) .007(2) .006(2)
C210 .0364(18) .0245(16) .0245(16) .0088(13) .0062(13) .0038(13)
C211 .0283(17) .0233(16) .0288(16) .0043(13) .0021(13) .0022(13)
C212 .0283(16) .0220(16) .0283(16) .0082(13) .0039(13) .0073(13)
C213 .0315(17) .0187(15) .0224(15) .0068(12) .0052(13) .0030(12)
C214 .0272(16) .0239(16) .0332(17) .0032(13) .0059(13) .0065(13)
C215 .0240(16) .0242(16) .0342(18) .0021(12) .0091(13) .0048(13)
C216 .0286(17) .0295(18) .0325(18) .0027(14) .0060(14) .0011(14)
C217 .0280(17) .0326(18) .0274(17) .0036(14) .0030(13) .0052(14)
C218 .0287(17) .0287(17) .0320(18) .0049(13) .0072(14) .0091(14)
C219 .0240(16) .0294(17) .0303(17) .0036(13) .0117(13) .0047(14)
C220 .0209(15) .0300(17) .0247(16) .0008(12) .0052(12) .0054(13)
C221 .0360(18) .0297(17) .0286(17) .0086(14) .0121(14) .0073(14)
C222 .041(2) .0231(16) .0219(16) .0108(14) .0108(14) .0023(13)
C223 .043(2) .0260(17) .0272(17) .0119(14) .0083(14) .0020(14)
C224 .053(2) .0212(16) .0233(16) .0084(14) .0114(15) .0060(13)
C225 .043(2) .0232(16) .0285(17) .0074(14) .0146(15) .0023(14)
C226 .0435(19) .0196(16) .0233(16) .0085(13) .0114(14) -.0013(13)
C227 .043(2) .0197(15) .0221(16) .0065(13) .0101(14) -.0002(13)
C228 .043(2) .0222(16) .0345(18) .0064(14) .0104(15) -.0006(14)
C229 .0286(17) .038(2) .0324(18) .0094(14) .0012(14) -.0042(15)
C230 .036(2) .038(2) .047(2) .0025(16) .0088(17) -.0092(16)
C231 .045(2) .056(2) .031(2) .0069(18) -.0043(16) -.0015(17)
C232 .040(2) .044(2) .0266(17) .0073(16) .0076(15) .0067(15)
C233 .069(3) .088(3) .038(2) .031(3) .023(2) .006(2)
C234 .045(2) .043(2) .0343(19) .0089(17) .0054(16) .0093(16)
C235 .0271(17) .0356(19) .0356(18) .0080(14) .0155(14) .0117(15)
C236 .042(2) .077(3) .040(2) .018(2) .0197(18) .016(2)
C237 .047(2) .040(2) .083(3) .0077(17) .039(2) .022(2)
C238 .058(2) .054(2) .0253(18) -.016(2) .0030(17) .0057(17)
C239 .043(2) .102(4) .041(2) .007(2) .0043(18) .031(2)
C240 .115(4) .041(2) .031(2) .006(2) .011(2) .0032(18)
C241 .035(2) .092(3) .037(2) .003(2) .0071(18) .025(2)
C242 .060(3) .117(4) .045(3) .002(3) .027(2) .031(3)
C243 .039(2) .036(2) .057(2) -.0027(16) .0183(19) -.0106(18)
C244 .058(3) .052(3) .077(3) -.015(2) .029(2) -.032(2)
C245 .039(2) .059(3) .036(2) -.0068(18) .0051(17) .0054(18)
C246 .072(3) .083(4) .049(3) -.026(3) -.013(2) .008(2)
C247 .048(2) .043(2) .030(2) -.0044(17) .0100(16) .0122(16)
C248 .097(4) .045(2) .036(2) .007(2) .020(2) -.0027(18)

loop_
_atom_type_symbol
_atom_type_oxidation_number
_atom_type_number_in_cell
_atom_type_scat_dispersion_real
_atom_type_scat_dispersion_imag
_atom_type_scat_source
C 0 192 .002 .002 'Int Tables Vol IV Tables 2.2B and 2.3.1'
H 0 224 0 0 'Int Tables Vol IV Tables 2.2B and 2.3.1'
O 0 32 .008 .006 'Int Tables Vol IV Tables 2.2B and 2.3.1'
S 0 16 .11 .124 'Int Tables Vol IV Tables 2.2B and 2.3.1'

loop_
_geom_angle_atom_site_label_1
_geom_angle_atom_site_label_2
_geom_angle_atom_site_label_3
_geom_angle
C14 S11 C141 101.42(16)
C110 S12 C143 102.7(2)
C117 S13 C145 100.79(17)
C124 S14 C147 104.68(19)
C24 S21 C241 100.59(17)
C210 S22 C243 104.85(18)
C217 S23 C245 101.27(17)
C224 S24 C247 104.35(17)
C11 O11 C129 114.1(2)
C113 O12 C132 115.4(3)
C120 O13 C135 112.8(2)
C127 O14 C138 111.6(2)
C21 O21 C229 113.8(2)
C213 O22 C232 111.0(2)
C220 O23 C235 113.0(2)
C227 O24 C238 116.6(3)
O11 C11 C12 119.9(3)
O11 C11 C16 119.0(3)
C12 C11 C16 121.1(3)
C11 C12 C13 118.5(3)
C11 C12 C128 122.9(3)
C13 C12 C128 118.4(3)
C12 C13 C14 120.6(3)
C12 C13 H13 119.7
C14 C13 H13 119.7
S11 C14 C13 119.1(2)
S11 C14 C15 120.7(2)
C13 C14 C15 120.2(3)
C14 C15 C16 120.8(3)
C14 C15 H15 119.8
C16 C15 H15 119.4
C11 C16 C15 118.3(3)
C11 C16 C17 122.2(3)
C15 C16 C17 119.5(3)
C16 C17 C18 113.0(3)
C16 C17 H17a 109.0
C16 C17 H17b 109.3
C18 C17 H17a 108.2
C18 C17 H17b 108.7
H17a C17 H17b 108.4
C17 C18 C19 120.4(3)
C17 C18 C113 121.0(3)
C19 C18 C113 118.6(3)
C18 C19 C110 120.4(3)
C18 C19 H19 119.7
C110 C19 H19 120.0
O21 C21 C22 118.7(3)
O21 C21 C26 120.2(3)
C22 C21 C26 121.1(3)
C21 C22 C23 119.1(3)
C21 C22 C228 121.9(3)
C23 C22 C228 119.1(3)
C22 C23 C24 120.1(3)
C22 C23 H23 120.0
C24 C23 H23 119.9
S21 C24 C23 119.6(3)
S21 C24 C25 120.1(3)
C23 C24 C25 120.3(3)
C24 C25 C26 120.7(3)
C24 C25 H25 119.9
C26 C25 H25 119.5
C21 C26 C25 118.2(3)
C21 C26 C27 122.6(3)
C25 C26 C27 119.0(3)
C26 C27 C28 109.3(2)
C26 C27 H27a 109.7
C26 C27 H27b 110.0
C28 C27 H27a 109.6
C28 C27 H27b 109.8
H27a C27 H27b 108.3
C27 C28 C29 120.5(3)
C27 C28 C213 121.0(3)
C29 C28 C213 118.4(3)
C28 C29 C210 120.2(3)
C28 C29 H29 119.9
C210 C29 H29 119.8
S12 C110 C19 121.3(2)
S12 C110 C111 118.2(3)
C19 C110 C111 120.4(3)
C110 C111 C112 120.5(3)
C110 C111 H111 119.6
C112 C111 H111 119.9
C111 C112 C113 118.4(3)
C111 C112 C114 120.1(3)
C113 C112 C114 121.4(3)
O12 C113 C18 118.3(3)
O12 C113 C112 120.3(2)
C18 C113 C112 121.4(3)
C112 C114 C115 109.3(2)
C112 C114 H114a 110.0
C112 C114 H114b 109.9
C115 C114 H114a 109.8
C115 C114 H114b 109.6
H114a C114 H114b 108.2
C114 C115 C116 119.0(3)
C114 C115 C120 122.5(3)
C116 C115 C120 118.3(3)
C115 C116 C117 120.7(3)
C115 C116 H116 119.3
C117 C116 H116 120.0
S13 C117 C116 120.0(3)
S13 C117 C118 119.6(3)
C116 C117 C118 120.4(3)
C117 C118 C119 120.2(3)
C117 C118 H118 119.9
C119 C118 H118 119.9
C118 C119 C120 118.9(3)
C118 C119 C121 119.4(3)
C120 C119 C121 121.6(3)
O13 C120 C115 119.5(3)
O13 C120 C119 119.7(3)
C115 C120 C119 120.8(3)
C119 C121 C122 111.0(2)
C119 C121 H121a 109.4
C119 C121 H121b 109.5
C122 C121 H121a 109.0
C122 C121 H121b 109.1
H121a C121 H121b 108.7
C121 C122 C123 120.1(3)
C121 C122 C127 121.1(3)
C123 C122 C127 118.7(3)
C122 C123 C124 120.3(3)
C122 C123 H123 120.0
C124 C123 H123 119.7
S14 C124 C123 119.6(3)
S14 C124 C125 119.5(2)
C123 C124 C125 121.0(3)
C124 C125 C126 119.8(3)
C124 C125 H125 119.8
C126 C125 H125 120.3
C125 C126 C127 119.0(3)
C125 C126 C128 120.7(2)
C127 C126 C128 120.0(3)
O14 C127 C122 119.7(2)
O14 C127 C126 119.7(3)
C122 C127 C126 120.6(3)
C12 C128 C126 108.3(3)
C12 C128 H128a 109.9
C12 C128 H128b 110.1
C126 C128 H128a 110.0
C126 C128 H128b 109.9
H128a C128 H128b 108.8
O11 C129 C130 111.1(3)
O11 C129 C131 106.5(2)
O11 C129 H129a 110.2
C130 C129 C131 112.6(3)
C130 C129 H129a 108.0
C131 C129 H129a 108.4
C129 C130 H130a 110.7
C129 C130 H130b 111.1
C129 C130 H130c 110.1
H130a C130 H130b 108.4
H130a C130 H130c 108.0
H130b C130 H130c 108.5
C129 C131 H131a 111.4
C129 C131 H131b 110.4
C129 C131 H131c 110.3
H131a C131 H131b 108.2
H131a C131 H131c 108.8
H131b C131 H131c 107.7
O12 C132 C133 104.6(3)
O12 C132 C134 113.9(3)
O12 C132 H132a 109.3
C133 C132 C134 113.0(4)
C133 C132 H132a 107.7
C134 C132 H132a 108.0
C132 C133 H133a 109.6
C132 C133 H133b 110.5
C132 C133 H133c 110.7
H133a C133 H133b 108.7
H133a C133 H133c 108.6
H133b C133 H133c 108.6
C132 C134 H134a 109.6
C132 C134 H134b 109.8
C132 C134 H134c 110.5
H134a C134 H134b 109.1
H134a C134 H134c 108.2
H134b C134 H134c 109.6
O13 C135 C136 111.5(3)
O13 C135 C137 106.7(3)
O13 C135 H135a 109.6
C136 C135 C137 112.2(3)
C136 C135 H135a 108.5
C137 C135 H135a 108.2
C135 C136 H136a 110.2
C135 C136 H136b 110.7
C135 C136 H136c 109.9
H136a C136 H136b 108.4
H136a C136 H136c 108.5
H136b C136 H136c 109.1
C135 C137 H137a 112.7
C135 C137 H137b 112.0
C135 C137 H137c 110.4
H137a C137 H137b 108.1
H137a C137 H137c 107.9
H137b C137 H137c 105.5
O14 C138 C139 111.3(2)
O14 C138 C140 106.6(3)
O14 C138 H138a 109.4
C139 C138 C140 113.6(3)
C139 C138 H138a 107.9
C140 C138 H138a 108.1
C138 C139 H139a 110.5
C138 C139 H139b 109.6
C138 C139 H139c 110.4
H139a C139 H139b 108.7
H139a C139 H139c 108.9
H139b C139 H139c 108.7
C138 C140 H140a 109.4
C138 C140 H140b 110.6
C138 C140 H140c 110.2
H140a C140 H140b 109.0
H140a C140 H140c 108.5
H140b C140 H140c 109.2
S11 C141 O15 123.0(3)
S11 C141 C142 112.4(3)
O15 C141 C142 124.6(4)
C141 C142 H142a 109.8
C141 C142 H142b 110.2
C141 C142 H142c 110.7
H142a C142 H142b 108.4
H142a C142 H142c 108.8
H142b C142 H142c 108.9
S12 C143 O16 123.7(3)
S12 C143 C144 111.2(4)
O16 C143 C144 125.1(4)
C143 C144 H144a 110.5
C143 C144 H144b 110.6
C143 C144 H144c 111.6
H144a C144 H144b 106.7
H144a C144 H144c 108.7
H144b C144 H144c 108.5
S13 C145 O17 123.3(4)
S13 C145 C146 112.5(3)
O17 C145 C146 124.1(4)
C145 C146 H146a 110.1
C145 C146 H146b 110.2
C145 C146 H146c 110.6
H146a C146 H146b 108.6
H146a C146 H146c 108.5
H146b C146 H146c 108.8
S14 C147 O18 116.2(4)
S14 C147 C148 119.8(3)
O18 C147 C148 124.0(4)
C147 C148 H148a 110.4
C147 C148 H148b 110.8
C147 C148 H148c 111.1
H148a C148 H148b 107.6
H148a C148 H148c 108.5
H148b C148 H148c 108.5
S22 C210 C29 117.3(3)
S22 C210 C211 122.3(2)
C29 C210 C211 120.3(3)
C210 C211 C212 120.6(3)
C210 C211 H211 119.6
C212 C211 H211 119.8
C211 C212 C213 118.5(3)
C211 C212 C214 120.3(3)
C213 C212 C214 121.1(3)
O22 C213 C28 119.3(2)
O22 C213 C212 119.6(3)
C28 C213 C212 121.1(3)
C212 C214 C215 111.9(3)
C212 C214 H214a 109.0
C212 C214 H214b 108.9
C215 C214 H214a 109.4
C215 C214 H214b 109.6
H214a C214 H214b 107.9
C214 C215 C216 119.8(3)
C214 C215 C220 121.9(3)
C216 C215 C220 118.3(3)
C215 C216 C217 120.8(3)
C215 C216 H216 119.5
C217 C216 H216 119.6
S23 C217 C216 120.8(3)
S23 C217 C218 119.2(3)
C216 C217 C218 120.0(3)
C217 C218 C219 120.5(3)
C217 C218 H218 119.7
C219 C218 H218 119.8
C218 C219 C220 118.6(3)
C218 C219 C221 118.7(3)
C220 C219 C221 122.5(3)
O23 C220 C215 119.6(3)
O23 C220 C219 119.6(3)
C215 C220 C219 120.9(3)
C219 C221 C222 108.7(3)
C219 C221 H221a 109.7
C219 C221 H221b 109.7
C222 C221 H221a 109.9
C222 C221 H221b 110.3
H221a C221 H221b 108.7
C221 C222 C223 120.4(3)
C221 C222 C227 120.3(3)
C223 C222 C227 119.1(3)
C222 C223 C224 119.6(3)
C222 C223 H223 120.4
C224 C223 H223 120.1
S24 C224 C223 119.9(3)
S24 C224 C225 119.1(3)
C223 C224 C225 121.0(3)
C224 C225 C226 120.5(3)
C224 C225 H225 119.7
C226 C225 H225 119.8
C225 C226 C227 118.1(3)
C225 C226 C228 119.2(3)
C227 C226 C228 122.6(3)
O24 C227 C222 117.9(3)
O24 C227 C226 120.4(3)
C222 C227 C226 121.6(3)
C22 C228 C226 111.5(2)
C22 C228 H228a 109.1
C22 C228 H228b 109.4
C226 C228 H228a 108.9
C226 C228 H228b 109.4
H228a C228 H228b 108.5
O21 C229 C230 112.1(3)
O21 C229 C231 105.5(3)
O21 C229 H229b 109.7
C230 C229 C231 112.4(3)
C230 C229 H229b 108.7
C231 C229 H229b 108.4
C229 C230 H230a 110.1
C229 C230 H230b 109.9
C229 C230 H230c 110.6
H230a C230 H230b 108.5
H230a C230 H230c 108.7
H230b C230 H230c 109.1
C229 C231 H231a 110.5
C229 C231 H231b 110.4
C229 C231 H231c 110.2
H231a C231 H231b 108.3
H231a C231 H231c 108.5
H231b C231 H231c 108.9
O22 C232 C233 107.5(3)
O22 C232 C234 112.0(3)
O22 C232 H232a 110.0
C233 C232 C234 111.6(3)
C233 C232 H232a 107.3
C234 C232 H232a 108.3
C232 C233 H233a 112.0
C232 C233 H233b 108.8
C232 C233 H233c 111.3
H233a C233 H233b 107.6
H233a C233 H233c 109.7
H233b C233 H233c 107.2
C232 C234 H234a 110.3
C232 C234 H234b 109.2
C232 C234 H234c 110.8
H234a C234 H234b 108.5
H234a C234 H234c 109.2
H234b C234 H234c 108.8
O23 C235 C236 106.3(2)
O23 C235 C237 110.6(3)
O23 C235 H235a 110.1
C236 C235 C237 113.5(3)
C236 C235 H235a 108.3
C237 C235 H235a 108.0
C235 C236 H236a 110.3
C235 C236 H236b 110.4
C235 C236 H236c 111.0
H236a C236 H236b 108.0
H236a C236 H236c 108.9
H236b C236 H236c 108.0
C235 C237 H237a 110.9
C235 C237 H237b 110.8
C235 C237 H237c 110.3
H237a C237 H237b 108.0
H237a C237 H237c 108.6
H237b C237 H237c 108.2
O24 C238 C239 104.4(3)
O24 C238 C240 111.8(3)
O24 C238 H238a 112.0
C239 C238 C240 114.0(4)
C239 C238 H238a 108.6
C240 C238 H238a 106.3
C238 C239 H239a 110.2
C238 C239 H239b 109.8
C238 C239 H239c 109.7
H239a C239 H239b 108.6
H239a C239 H239c 110.2
H239b C239 H239c 108.4
C238 C240 H240a 109.8
C238 C240 H240b 111.4
C238 C240 H240c 111.9
H240a C240 H240b 107.7
H240a C240 H240c 107.1
H240b C240 H240c 108.7
S21 C241 O25 123.4(4)
S21 C241 C242 113.0(3)
O25 C241 C242 123.6(4)
C241 C242 H242a 110.3
C241 C242 H242b 110.2
C241 C242 H242c 110.4
H242a C242 H242b 108.4
H242a C242 H242c 108.8
H242b C242 H242c 108.7
S22 C243 O26 124.4(3)
S22 C243 C244 111.2(3)
O26 C243 C244 124.4(4)
C243 C244 H244a 110.9
C243 C244 H244b 110.5
C243 C244 H244c 110.5
H244a C244 H244b 108.2
H244a C244 H244c 108.4
H244b C244 H244c 108.3
S23 C245 O27 123.3(3)
S23 C245 C246 112.1(3)
O27 C245 C246 124.6(4)
C245 C246 H246a 111.0
C245 C246 H246b 110.3
C245 C246 H246c 110.4
H246a C246 H246b 108.4
H246a C246 H246c 108.5
H246b C246 H246c 108.1
S24 C247 O28 116.4(3)
S24 C247 C248 120.2(3)
O28 C247 C248 123.5(3)
C247 C248 H248a 110.0
C247 C248 H248b 111.3
C247 C248 H248c 110.9
H248a C248 H248b 107.7
H248a C248 H248c 107.7
H248b C248 H248c 109.0

loop_
_geom_bond_atom_site_label_1
_geom_bond_atom_site_label_2
_geom_bond_distance
S11 C14 1.775(3)
S11 C141 1.777(4)
S12 C110 1.774(3)
S12 C143 1.778(4)
S13 C117 1.774(3)
S13 C145 1.783(4)
S14 C124 1.782(3)
S14 C147 1.779(4)
S21 C24 1.772(3)
S21 C241 1.772(4)
S22 C210 1.775(3)
S22 C243 1.778(4)
S23 C217 1.770(3)
S23 C245 1.783(4)
S24 C224 1.780(3)
S24 C247 1.769(4)
O11 C11 1.380(3)
O11 C129 1.456(4)
O12 C113 1.375(4)
O12 C132 1.464(4)
O13 C120 1.387(4)
O13 C135 1.453(3)
O14 C127 1.371(4)
O14 C138 1.465(3)
O15 C141 1.194(5)
O16 C143 1.194(8)
O17 C145 1.194(5)
O18 C147 1.219(5)
O21 C21 1.385(4)
O21 C229 1.458(4)
O22 C213 1.381(4)
O22 C232 1.472(4)
O23 C220 1.380(4)
O23 C235 1.461(4)
O24 C227 1.376(4)
O24 C238 1.448(4)
O25 C241 1.189(5)
O26 C243 1.205(6)
O27 C245 1.191(6)
O28 C247 1.215(5)
C11 C12 1.404(4)
C11 C16 1.406(4)
C12 C13 1.395(4)
C12 C128 1.521(4)
C13 C14 1.389(4)
C13 H13 1.051
C14 C15 1.385(5)
C15 C16 1.399(4)
C15 H15 1.051
C16 C17 1.512(5)
C17 C18 1.524(5)
C17 H17a 1.050
C17 H17b 1.044
C18 C19 1.390(4)
C18 C113 1.403(4)
C19 C110 1.394(5)
C19 H19 1.048
C21 C22 1.394(5)
C21 C26 1.401(5)
C22 C23 1.394(5)
C22 C228 1.530(5)
C23 C24 1.387(5)
C23 H23 1.052
C24 C25 1.384(5)
C25 C26 1.398(5)
C25 H25 1.053
C26 C27 1.518(5)
C27 C28 1.516(4)
C27 H27a 1.049
C27 H27b 1.046
C28 C29 1.404(4)
C28 C213 1.401(5)
C29 C210 1.388(4)
C29 H29 1.050
C110 C111 1.392(4)
C111 C112 1.393(5)
C111 H111 1.052
C112 C113 1.405(5)
C112 C114 1.516(4)
C114 C115 1.524(5)
C114 H114a 1.047
C114 H114b 1.049
C115 C116 1.395(5)
C115 C120 1.409(4)
C116 C117 1.380(5)
C116 H116 1.055
C117 C118 1.394(5)
C118 C119 1.392(5)
C118 H118 1.058
C119 C120 1.401(4)
C119 C121 1.518(5)
C121 C122 1.523(4)
C121 H121a 1.046
C121 H121b 1.044
C122 C123 1.387(4)
C122 C127 1.410(4)
C123 C124 1.383(4)
C123 H123 1.047
C124 C125 1.394(5)
C125 C126 1.389(4)
C125 H125 1.049
C126 C127 1.405(4)
C126 C128 1.523(4)
C128 H128a 1.046
C128 H128b 1.043
C129 C130 1.512(5)
C129 C131 1.505(5)
C129 H129a 1.053
C130 H130a 1.051
C130 H130b 1.043
C130 H130c 1.049
C131 H131a 1.041
C131 H131b 1.056
C131 H131c 1.047
C132 C133 1.497(6)
C132 C134 1.489(7)
C132 H132a 1.059
C133 H133a 1.044
C133 H133b 1.045
C133 H133c 1.046
C134 H134a 1.052
C134 H134b 1.033
C134 H134c 1.045
C135 C136 1.510(5)
C135 C137 1.509(5)
C135 H135a 1.055
C136 H136a 1.051
C136 H136b 1.043
C136 H136c 1.042
C137 H137a 1.051
C137 H137b 1.048
C137 H137c 1.043
C138 C139 1.518(5)
C138 C140 1.503(5)
C138 H138a 1.051
C139 H139a 1.044
C139 H139b 1.047
C139 H139c 1.043
C140 H140a 1.048
C140 H140b 1.038
C140 H140c 1.045
C141 C142 1.503(5)
C142 H142a 1.048
C142 H142b 1.046
C142 H142c 1.041
C143 C144 1.513(8)
C144 H144a 1.057
C144 H144b 1.059
C144 H144c 1.033
C145 C146 1.501(7)
C146 H146a 1.048
C146 H146b 1.044
C146 H146c 1.045
C147 C148 1.476(7)
C148 H148a 1.052
C148 H148b 1.052
C148 H148c 1.041
C210 C211 1.386(5)
C211 C212 1.395(4)
C211 H211 1.049
C212 C213 1.400(4)
C212 C214 1.516(5)
C214 C215 1.520(5)
C214 H214a 1.051
C214 H214b 1.049
C215 C216 1.395(5)
C215 C220 1.406(5)
C216 C217 1.389(5)
C216 H216 1.054
C217 C218 1.389(5)
C218 C219 1.393(4)
C218 H218 1.053
C219 C220 1.405(5)
C219 C221 1.520(5)
C221 C222 1.527(5)
C221 H221a 1.046
C221 H221b 1.045
C222 C223 1.388(5)
C222 C227 1.400(5)
C223 C224 1.395(5)
C223 H223 1.055
C224 C225 1.385(5)
C225 C226 1.394(5)
C225 H225 1.050
C226 C227 1.402(5)
C226 C228 1.508(5)
C228 H228a 1.050
C228 H228b 1.043
C229 C230 1.513(5)
C229 C231 1.511(5)
C229 H229b 1.051
C230 H230a 1.049
C230 H230b 1.044
C230 H230c 1.041
C231 H231a 1.050
C231 H231b 1.045
C231 H231c 1.042
C232 C233 1.507(6)
C232 C234 1.510(5)
C232 H232a 1.057
C233 H233a 1.036
C233 H233b 1.068
C233 H233c 1.041
C234 H234a 1.043
C234 H234b 1.049
C234 H234c 1.040
C235 C236 1.511(5)
C235 C237 1.506(5)
C235 H235a 1.056
C236 H236a 1.043
C236 H236b 1.056
C236 H236c 1.044
C237 H237a 1.047
C237 H237b 1.052
C237 H237c 1.044
C238 C239 1.504(7)
C238 C240 1.504(7)
C238 H238a 1.054
C239 H239a 1.035
C239 H239b 1.057
C239 H239c 1.037
C240 H240a 1.062
C240 H240b 1.042
C240 H240c 1.049
C241 C242 1.500(7)
C242 H242a 1.047
C242 H242b 1.047
C242 H242c 1.042
C243 C244 1.506(6)
C244 H244a 1.048
C244 H244b 1.048
C244 H244c 1.046
C245 C246 1.509(6)
C246 H246a 1.044
C246 H246b 1.049
C246 H246c 1.049
C247 C248 1.483(6)
C248 H248a 1.060
C248 H248b 1.043
C248 H248c 1.043
